data_2229692
loop_
_publ_author_name
'Huang, Zhong-Jing'
'Tang, Jin-Niu'
'Luo, Zhi-Rong'
'Wang, Dai-Yin'
'Wei, Huan'

_publ_section_title
;
 Poly[[\m~2~-aqua-\m~3~-(4-carboxy-2-propyl-1<i>H</i>-imidazole-5-carboxylato-\k^4^<i>N</i>^3^,<i>O</i>^4^:<i>O</i>^4^:<i>O</i>^5^)-sodium]
 hemihydrate]
;
_journal_coeditor_code HY2402
_journal_issue 4
_journal_name_full 'Acta Crystallographica Section E'
_journal_page_first m408
_journal_paper_doi 10.1107/S1600536811007732
_journal_volume 67
_journal_year 2011
_chemical_formula_iupac '[Na (C8 H9 N2 O4) (H2 O)], 0.5H2 O'
_chemical_formula_moiety 'C8 H11 N2 Na O5, 0.5H2 O'
_chemical_formula_sum 'C8 H12 N2 Na O5.5'
_chemical_formula_weight 247.18
_chemical_name_systematic
;
Poly[[\m~2~-aqua-\m~3~-(4-carboxy-2-propyl-1<i>H</i>-imidazole-5-carboxylato-
\k^4^<i>N</i>^3^,<i>O</i>^4^:<i>O</i>^4^:<i>O</i>^5^)-sodium] hemihydrate]
;
_space_group_IT_number 15
_symmetry_cell_setting monoclinic
_symmetry_space_group_name_Hall '-C 2yc'
_symmetry_space_group_name_H-M 'C 1 2/c 1'
_atom_sites_solution_hydrogens geom
_atom_sites_solution_primary direct
_atom_sites_solution_secondary difmap
_audit_creation_method SHELXL-97
_cell_angle_alpha 90.00
_cell_angle_beta 118.364(3)
_cell_angle_gamma 90.00
_cell_formula_units_Z 8
_cell_length_a 15.406(4)
_cell_length_b 15.478(4)
_cell_length_c 10.734(3)
_cell_measurement_reflns_used 2142
_cell_measurement_temperature 296(2)
_cell_measurement_theta_max 26.75
_cell_measurement_theta_min 2.36
_cell_volume 2252.3(10)
_computing_cell_refinement 'SAINT (Bruker, 2007)'
_computing_data_collection 'SMART (Bruker, 2007)'
_computing_data_reduction 'SAINT (Bruker, 2007)'
_computing_molecular_graphics 'DIAMOND (Brandenburg, 1999)'
_computing_publication_material 'SHELXTL (Sheldrick, 2008)'
_computing_structure_refinement 'SHELXL97 (Sheldrick, 2008)'
_computing_structure_solution 'SHELXS97 (Sheldrick, 2008)'
_diffrn_ambient_temperature 296(2)
_diffrn_measured_fraction_theta_full 0.998
_diffrn_measured_fraction_theta_max 0.998
_diffrn_measurement_device_type 'Bruker APEX CCD'
_diffrn_measurement_method '\f and \w'
_diffrn_radiation_monochromator graphite
_diffrn_radiation_source 'fine-focus sealed tube'
_diffrn_radiation_type MoK\a
_diffrn_radiation_wavelength 0.71073
_diffrn_reflns_av_R_equivalents 0.0203
_diffrn_reflns_av_sigmaI/netI 0.0221
_diffrn_reflns_limit_h_max 17
_diffrn_reflns_limit_h_min -18
_diffrn_reflns_limit_k_max 17
_diffrn_reflns_limit_k_min -18
_diffrn_reflns_limit_l_max 12
_diffrn_reflns_limit_l_min -11
_diffrn_reflns_number 5971
_diffrn_reflns_theta_full 25.01
_diffrn_reflns_theta_max 25.01
_diffrn_reflns_theta_min 2.00
_exptl_absorpt_coefficient_mu 0.154
_exptl_absorpt_correction_T_max 0.5618
_exptl_absorpt_correction_T_min 0.5276
_exptl_absorpt_correction_type multi-scan
_exptl_absorpt_process_details '(SADABS; Sheldrick, 1996)'
_exptl_crystal_colour colorless
_exptl_crystal_density_diffrn 1.458
_exptl_crystal_density_method 'not measured'
_exptl_crystal_description block
_exptl_crystal_F_000 1032
_exptl_crystal_size_max 0.52
_exptl_crystal_size_mid 0.47
_exptl_crystal_size_min 0.44
_refine_diff_density_max 0.233
_refine_diff_density_min -0.206
_refine_ls_extinction_method none
_refine_ls_goodness_of_fit_ref 1.097
_refine_ls_hydrogen_treatment constr
_refine_ls_matrix_type full
_refine_ls_number_parameters 152
_refine_ls_number_reflns 1986
_refine_ls_number_restraints 0
_refine_ls_restrained_S_all 1.097
_refine_ls_R_factor_all 0.0415
_refine_ls_R_factor_gt 0.0338
_refine_ls_shift/su_max 0.000
_refine_ls_shift/su_mean 0.000
_refine_ls_structure_factor_coef Fsqd
_refine_ls_weighting_details 'calc w=1/[\s^2^(Fo^2^)+(0.0609P)^2^+0.6897P] where P=(Fo^2^+2Fc^2^)/3'
_refine_ls_weighting_scheme calc
_refine_ls_wR_factor_gt 0.0994
_refine_ls_wR_factor_ref 0.1055
_reflns_number_gt 1669
_reflns_number_total 1986
_reflns_threshold_expression I>2\s(I)
_cod_data_source_file hy2402.cif
_cod_data_source_block I
_cod_original_cell_volume 2252.4(9)
_cod_original_sg_symbol_H-M 'C 2/c'
_cod_database_code 2229692
_cod_database_fobs_code 2229692

loop_
_symmetry_equiv_pos_as_xyz
'x, y, z'
'-x, y, -z+1/2'
'x+1/2, y+1/2, z'
'-x+1/2, y+1/2, -z+1/2'
'-x, -y, -z'
'x, -y, z-1/2'
'-x+1/2, -y+1/2, -z'
'x+1/2, -y+1/2, z-1/2'

loop_
_atom_site_type_symbol
_atom_site_label
_atom_site_fract_x
_atom_site_fract_y
_atom_site_fract_z
_atom_site_U_iso_or_equiv
_atom_site_adp_type
_atom_site_calc_flag
_atom_site_refinement_flags
_atom_site_occupancy
_atom_site_disorder_assembly
_atom_site_disorder_group
O O3 0.48386(8) 0.25613(8) 0.57288(12) 0.0379(3) Uani d . 1 . .
C C5 0.41043(11) 0.21569(11) 0.48692(17) 0.0310(4) Uani d . 1 . .
Na Na1 0.04274(5) 0.08063(4) 0.43441(7) 0.0385(2) Uani d . 1 . .
O O1 0.10965(9) 0.08373(8) 0.27653(13) 0.0411(3) Uani d . 1 . .
O O2 0.22662(9) 0.13103(9) 0.23128(12) 0.0416(3) Uani d . 1 . .
H H2 0.2806 0.1544 0.2746 0.062 Uiso calc R 1 . .
O O4 0.38682(9) 0.20490(9) 0.35643(12) 0.0417(3) Uani d . 1 . .
N N2 0.36555(10) 0.18188(9) 0.67516(14) 0.0321(3) Uani d . 1 . .
H H2A 0.4177 0.2046 0.7425 0.039 Uiso calc R 1 . .
O O5 -0.06348(10) 0.07199(8) 0.54055(14) 0.0437(3) Uani d . 1 . .
H H5A -0.0517 0.1150 0.5978 0.052 Uiso d R 1 . .
H H5B -0.1209 0.0894 0.4662 0.052 Uiso d R 1 . .
N N1 0.22111(10) 0.11704(9) 0.56488(14) 0.0329(3) Uani d . 1 . .
C C2 0.34437(11) 0.17694(10) 0.53667(16) 0.0290(4) Uani d . 1 . .
C C4 0.19168(12) 0.11485(11) 0.31776(17) 0.0313(4) Uani d . 1 . .
C C1 0.25389(11) 0.13611(10) 0.46930(16) 0.0292(4) Uani d . 1 . .
C C3 0.29110(12) 0.14524(11) 0.68890(18) 0.0338(4) Uani d . 1 . .
C C6 0.29259(14) 0.13640(14) 0.82798(19) 0.0454(5) Uani d . 1 . .
H H6A 0.2276 0.1191 0.8121 0.054 Uiso calc R 1 . .
H H6B 0.3074 0.1922 0.8748 0.054 Uiso calc R 1 . .
C C7 0.36813(17) 0.07062(14) 0.9247(2) 0.0525(5) Uani d . 1 . .
H H7A 0.3512 0.0141 0.8804 0.063 Uiso calc R 1 . .
H H7B 0.4327 0.0861 0.9367 0.063 Uiso calc R 1 . .
C C8 0.3727(2) 0.06594(17) 1.0677(2) 0.0757(8) Uani d . 1 . .
H H8A 0.3924 0.1210 1.1138 0.113 Uiso calc R 1 . .
H H8B 0.4198 0.0228 1.1242 0.113 Uiso calc R 1 . .
H H8C 0.3089 0.0510 1.0564 0.113 Uiso calc R 1 . .
O O6 0.0000 0.20200(12) 0.7500 0.0512(5) Uani d S 1 . .
H H6C 0.0310 0.2400 0.7245 0.061 Uiso d R 1 . .

loop_
_atom_site_aniso_label
_atom_site_aniso_U_11
_atom_site_aniso_U_22
_atom_site_aniso_U_33
_atom_site_aniso_U_12
_atom_site_aniso_U_13
_atom_site_aniso_U_23
O3 0.0294(6) 0.0443(7) 0.0345(7) -0.0048(5) 0.0108(5) 0.0028(5)
C5 0.0256(8) 0.0338(9) 0.0317(9) 0.0040(7) 0.0121(7) 0.0032(7)
Na1 0.0328(4) 0.0462(4) 0.0354(4) -0.0046(3) 0.0154(3) 0.0024(3)
O1 0.0309(7) 0.0564(8) 0.0319(7) -0.0082(6) 0.0115(5) -0.0032(5)
O2 0.0347(7) 0.0600(8) 0.0289(6) -0.0111(6) 0.0142(5) -0.0073(6)
O4 0.0391(7) 0.0574(8) 0.0332(7) -0.0083(6) 0.0209(6) -0.0025(5)
N2 0.0269(7) 0.0400(8) 0.0254(7) -0.0013(6) 0.0091(5) -0.0007(6)
O5 0.0472(8) 0.0453(8) 0.0372(7) 0.0025(6) 0.0190(6) 0.0020(5)
N1 0.0298(7) 0.0401(8) 0.0291(7) -0.0001(6) 0.0142(6) 0.0024(6)
C2 0.0288(8) 0.0305(8) 0.0266(8) 0.0032(7) 0.0122(7) 0.0004(6)
C4 0.0299(9) 0.0346(9) 0.0280(9) 0.0012(7) 0.0126(7) 0.0000(7)
C1 0.0270(8) 0.0319(9) 0.0282(9) 0.0030(6) 0.0127(7) 0.0017(6)
C3 0.0299(9) 0.0408(10) 0.0294(9) 0.0031(7) 0.0131(7) 0.0034(7)
C6 0.0457(11) 0.0611(12) 0.0319(10) -0.0014(9) 0.0205(8) 0.0018(9)
C7 0.0587(13) 0.0574(13) 0.0383(11) -0.0110(10) 0.0205(9) 0.0054(9)
C8 0.104(2) 0.0765(17) 0.0368(12) -0.0225(15) 0.0254(13) 0.0041(11)
O6 0.0693(13) 0.0439(11) 0.0553(12) 0.000 0.0417(11) 0.000

loop_
_atom_type_symbol
_atom_type_description
_atom_type_scat_dispersion_real
_atom_type_scat_dispersion_imag
_atom_type_scat_source
C C 0.0033 0.0016 'International Tables Vol C Tables 4.2.6.8 and 6.1.1.4'
H H 0.0000 0.0000 'International Tables Vol C Tables 4.2.6.8 and 6.1.1.4'
N N 0.0061 0.0033 'International Tables Vol C Tables 4.2.6.8 and 6.1.1.4'
O O 0.0106 0.0060 'International Tables Vol C Tables 4.2.6.8 and 6.1.1.4'
Na Na 0.0362 0.0249 'International Tables Vol C Tables 4.2.6.8 and 6.1.1.4'

loop_
_geom_angle_atom_site_label_1
_geom_angle_atom_site_label_2
_geom_angle_atom_site_label_3
_geom_angle_site_symmetry_1
_geom_angle_site_symmetry_3
_geom_angle
_geom_angle_publ_flag
C5 O3 Na1 . 7_556 113.64(10) ?
O3 C5 O4 . . 124.46(15) ?
O3 C5 C2 . . 118.49(15) ?
O4 C5 C2 . . 117.05(14) ?
O1 Na1 O1 2 . 83.45(5) ?
O1 Na1 O5 2 5_556 98.46(5) ?
O1 Na1 O5 . 5_556 91.16(5) ?
O1 Na1 O5 2 . 82.24(5) ?
O1 Na1 O5 . . 165.50(5) ?
O5 Na1 O5 5_556 . 88.65(5) ?
O1 Na1 N1 2 . 149.80(6) ?
O1 Na1 N1 . . 69.97(5) ?
O5 Na1 N1 5_556 . 96.21(5) ?
O5 Na1 N1 . . 124.46(6) ?
O1 Na1 O3 2 7_556 83.03(5) ?
O1 Na1 O3 . 7_556 94.36(5) ?
O5 Na1 O3 5_556 7_556 174.41(5) ?
O5 Na1 O3 . 7_556 86.22(5) ?
N1 Na1 O3 . 7_556 84.91(5) ?
O1 Na1 Na1 2 5_556 90.44(4) ?
O1 Na1 Na1 . 5_556 133.90(5) ?
O5 Na1 Na1 5_556 5_556 44.55(4) ?
O5 Na1 Na1 . 5_556 44.10(4) ?
N1 Na1 Na1 . 5_556 118.18(5) ?
O3 Na1 Na1 7_556 5_556 130.28(5) ?
O1 Na1 Na1 2 2 41.76(4) ?
O1 Na1 Na1 . 2 41.73(3) ?
O5 Na1 Na1 5_556 2 94.88(4) ?
O5 Na1 Na1 . 2 123.85(5) ?
N1 Na1 Na1 . 2 110.83(4) ?
O3 Na1 Na1 7_556 2 89.81(3) ?
Na1 Na1 Na1 5_556 2 116.76(3) ?
C4 O1 Na1 . 2 137.76(11) ?
C4 O1 Na1 . . 118.44(11) ?
Na1 O1 Na1 2 . 96.50(5) ?
C4 O2 H2 . . 109.5 ?
C3 N2 C2 . . 108.66(14) ?
C3 N2 H2A . . 125.7 ?
C2 N2 H2A . . 125.7 ?
Na1 O5 Na1 5_556 . 91.35(5) ?
Na1 O5 H5A 5_556 . 135.4 ?
Na1 O5 H5A . . 109.5 ?
Na1 O5 H5B 5_556 . 114.6 ?
Na1 O5 H5B . . 99.5 ?
H5A O5 H5B . . 100.6 ?
C3 N1 C1 . . 105.47(14) ?
C3 N1 Na1 . . 142.55(12) ?
C1 N1 Na1 . . 109.17(10) ?
N2 C2 C1 . . 104.80(14) ?
N2 C2 C5 . . 121.35(14) ?
C1 C2 C5 . . 133.75(15) ?
O1 C4 O2 . . 121.69(15) ?
O1 C4 C1 . . 120.25(15) ?
O2 C4 C1 . . 118.06(14) ?
N1 C1 C2 . . 110.18(14) ?
N1 C1 C4 . . 119.81(14) ?
C2 C1 C4 . . 129.97(15) ?
N1 C3 N2 . . 110.88(15) ?
N1 C3 C6 . . 126.43(16) ?
N2 C3 C6 . . 122.65(15) ?
C3 C6 C7 . . 112.82(16) ?
C3 C6 H6A . . 109.0 ?
C7 C6 H6A . . 109.0 ?
C3 C6 H6B . . 109.0 ?
C7 C6 H6B . . 109.0 ?
H6A C6 H6B . . 107.8 ?
C8 C7 C6 . . 112.2(2) ?
C8 C7 H7A . . 109.2 ?
C6 C7 H7A . . 109.2 ?
C8 C7 H7B . . 109.2 ?
C6 C7 H7B . . 109.2 ?
H7A C7 H7B . . 107.9 ?
C7 C8 H8A . . 109.5 ?
C7 C8 H8B . . 109.5 ?
H8A C8 H8B . . 109.5 ?
C7 C8 H8C . . 109.5 ?
H8A C8 H8C . . 109.5 ?
H8B C8 H8C . . 109.5 ?

loop_
_geom_bond_atom_site_label_1
_geom_bond_atom_site_label_2
_geom_bond_site_symmetry_2
_geom_bond_distance
_geom_bond_publ_flag
O3 C5 . 1.237(2) ?
C5 O4 . 1.280(2) ?
C5 C2 . 1.482(2) ?
Na1 O1 . 2.3658(15) y
Na1 O1 2 2.3644(14) y
Na1 O3 7_556 2.5550(15) y
Na1 O5 . 2.4011(15) y
Na1 O5 5_556 2.3818(16) y
Na1 N1 . 2.4848(16) y
Na1 Na1 5_556 3.4217(14) ?
Na1 Na1 2 3.5291(16) ?
O1 C4 . 1.222(2) ?
O2 C4 . 1.300(2) ?
O2 H2 . 0.8200 ?
N2 C3 . 1.349(2) ?
N2 C2 . 1.364(2) ?
N2 H2A . 0.8600 ?
O5 H5A . 0.8645 ?
O5 H5B . 0.9066 ?
N1 C3 . 1.327(2) ?
N1 C1 . 1.374(2) ?
C2 C1 . 1.381(2) ?
C4 C1 . 1.480(2) ?
C3 C6 . 1.488(2) ?
C6 C7 . 1.524(3) ?
C6 H6A . 0.9700 ?
C6 H6B . 0.9700 ?
C7 C8 . 1.504(3) ?
C7 H7A . 0.9700 ?
C7 H7B . 0.9700 ?
C8 H8A . 0.9600 ?
C8 H8B . 0.9600 ?
C8 H8C . 0.9600 ?
O6 H6C . 0.8790 ?

loop_
_geom_hbond_atom_site_label_D
_geom_hbond_atom_site_label_H
_geom_hbond_atom_site_label_A
_geom_hbond_site_symmetry_A
_geom_hbond_distance_DH
_geom_hbond_distance_HA
_geom_hbond_distance_DA
_geom_hbond_angle_DHA
N2 H2A O3 2_656 0.86 2.00 2.8384(18) 164
O2 H2 O4 . 0.82 1.64 2.4603(18) 178
O5 H5B O2 2 0.91 2.07 2.9493(18) 164
O5 H5A O6 . 0.86 1.97 2.8234(19) 169
O6 H6C O4 7_556 0.88 2.03 2.8835(16) 163

loop_
_geom_torsion_atom_site_label_1
_geom_torsion_atom_site_label_2
_geom_torsion_atom_site_label_3
_geom_torsion_atom_site_label_4
_geom_torsion_site_symmetry_1
_geom_torsion_site_symmetry_2
_geom_torsion_site_symmetry_3
_geom_torsion_site_symmetry_4
_geom_torsion
_geom_torsion_publ_flag
Na1 O3 C5 O4 7_556 . . . 83.19(17) ?
Na1 O3 C5 C2 7_556 . . . -96.58(14) ?
O1 Na1 O1 C4 2 . . . 153.03(11) ?
O5 Na1 O1 C4 5_556 . . . -108.59(13) ?
O5 Na1 O1 C4 . . . . 162.3(2) ?
N1 Na1 O1 C4 . . . . -12.40(12) ?
O3 Na1 O1 C4 7_556 . . . 70.56(13) ?
Na1 Na1 O1 C4 5_556 . . . -122.69(12) ?
Na1 Na1 O1 C4 2 . . . 155.37(15) ?
O1 Na1 O1 Na1 2 . . 2 -2.35(7) ?
O5 Na1 O1 Na1 5_556 . . 2 96.04(5) ?
O5 Na1 O1 Na1 . . . 2 7.0(2) ?
N1 Na1 O1 Na1 . . . 2 -167.77(6) ?
O3 Na1 O1 Na1 7_556 . . 2 -84.81(5) ?
Na1 Na1 O1 Na1 5_556 . . 2 81.93(7) ?
O1 Na1 O5 Na1 2 . . 5_556 98.73(5) ?
O1 Na1 O5 Na1 . . . 5_556 89.4(2) ?
O5 Na1 O5 Na1 5_556 . . 5_556 0.0 ?
N1 Na1 O5 Na1 . . . 5_556 -96.60(7) ?
O3 Na1 O5 Na1 7_556 . . 5_556 -177.79(5) ?
Na1 Na1 O5 Na1 2 . . 5_556 94.97(4) ?
O1 Na1 N1 C3 2 . . . 139.23(18) ?
O1 Na1 N1 C3 . . . . 169.0(2) ?
O5 Na1 N1 C3 5_556 . . . -102.0(2) ?
O5 Na1 N1 C3 . . . . -9.4(2) ?
O3 Na1 N1 C3 7_556 . . . 72.5(2) ?
Na1 Na1 N1 C3 5_556 . . . -61.0(2) ?
Na1 Na1 N1 C3 2 . . . 160.36(18) ?
O1 Na1 N1 C1 2 . . . -17.43(17) ?
O1 Na1 N1 C1 . . . . 12.38(10) ?
O5 Na1 N1 C1 5_556 . . . 101.34(11) ?
O5 Na1 N1 C1 . . . . -166.03(10) ?
O3 Na1 N1 C1 7_556 . . . -84.16(11) ?
Na1 Na1 N1 C1 5_556 . . . 142.32(10) ?
Na1 Na1 N1 C1 2 . . . 3.70(11) ?
C3 N2 C2 C1 . . . . 0.27(17) ?
C3 N2 C2 C5 . . . . 177.03(14) ?
O3 C5 C2 N2 . . . . -3.0(2) ?
O4 C5 C2 N2 . . . . 177.24(15) ?
O3 C5 C2 C1 . . . . 172.70(17) ?
O4 C5 C2 C1 . . . . -7.1(3) ?
Na1 O1 C4 O2 2 . . . -27.1(3) ?
Na1 O1 C4 O2 . . . . -169.10(12) ?
Na1 O1 C4 C1 2 . . . 152.23(13) ?
Na1 O1 C4 C1 . . . . 10.2(2) ?
C3 N1 C1 C2 . . . . -0.50(19) ?
Na1 N1 C1 C2 . . . . 165.02(11) ?
C3 N1 C1 C4 . . . . -178.63(15) ?
Na1 N1 C1 C4 . . . . -13.10(18) ?
N2 C2 C1 N1 . . . . 0.15(18) ?
C5 C2 C1 N1 . . . . -176.03(16) ?
N2 C2 C1 C4 . . . . 178.02(16) ?
C5 C2 C1 C4 . . . . 1.8(3) ?
O1 C4 C1 N1 . . . . 3.0(2) ?
O2 C4 C1 N1 . . . . -177.59(15) ?
O1 C4 C1 C2 . . . . -174.66(17) ?
O2 C4 C1 C2 . . . . 4.7(3) ?
C1 N1 C3 N2 . . . . 0.68(19) ?
Na1 N1 C3 N2 . . . . -156.48(14) ?
C1 N1 C3 C6 . . . . -177.21(17) ?
Na1 N1 C3 C6 . . . . 25.6(3) ?
C2 N2 C3 N1 . . . . -0.61(19) ?
C2 N2 C3 C6 . . . . 177.38(16) ?
N1 C3 C6 C7 . . . . 107.8(2) ?
N2 C3 C6 C7 . . . . -69.8(2) ?
C3 C6 C7 C8 . . . . 176.85(18) ?
